data_1007217
loop_
_publ_author_name
'Averbuch, - Pouchot M T'
'Durif, A'
'Schuelke, U'

_publ_section_title
;
Guanidinium cyclooctaphosphate dihydrate elaboration and crystal
structure
;
_journal_coden_ASTM EJSCE5
_journal_name_full
;
European Journal of Solid State Inorganic Chemistry
;
_journal_page_first 741
_journal_page_last 750
_journal_volume 30
_journal_year 1993
_chemical_formula_structural '(C N3 H6)8 (P8 O24) (H2 O)2'
_chemical_formula_sum 'C8 H52 N24 O26 P8'
_chemical_name_systematic
;
Octaguanidinium cyclo-octaphosphate dihydrate
;
_space_group_IT_number 14
_symmetry_cell_setting monoclinic
_symmetry_Int_Tables_number 14
_symmetry_space_group_name_Hall '-P 2yn'
_symmetry_space_group_name_H-M 'P 1 21/n 1'
_cell_angle_alpha 90
_cell_angle_beta 110.45(4)
_cell_angle_gamma 90
_cell_formula_units_Z 2
_cell_length_a 12.621(4)
_cell_length_b 20.41(1)
_cell_length_c 9.365(6)
_cell_volume 2260.3
_refine_ls_R_factor_all 0.037
_cod_depositor_comments
;
 Correcting the summary chemical formula by changing it from 'H52 N24 O26 P8'
 to 'C8 H52 N24 O26 P8'.

 Antanas Vaitkus,
 2018-07-07
;
_cod_database_code 1007217

loop_
_symmetry_equiv_pos_as_xyz
x,y,z
1/2+x,1/2-y,1/2+z
-x,-y,-z
1/2-x,1/2+y,1/2-z

loop_
_atom_site_aniso_label
_atom_site_aniso_U_11
_atom_site_aniso_U_12
_atom_site_aniso_U_13
_atom_site_aniso_U_22
_atom_site_aniso_U_23
_atom_site_aniso_U_33
P1 0.0243(2) 0.0006(2) 0.0059(2) 0.0315(3) -0.0030(2) 0.0199(2)
P2 0.0222(2) 0.0020(2) 0.0050(2) 0.0330(3) -0.0024(2) 0.0200(2)
P3 0.0200(2) -0.0008(2) 0.0052(2) 0.0340(3) 0.0007(2) 0.0267(2)
P4 0.0309(2) -0.0057(2) 0.0091(2) 0.0282(3) -0.0037(2) 0.0256(2)
O1 0.0437(8) 0.0061(8) 0.0113(6) 0.0363(9) -0.0067(7) 0.0272(7)
O2 0.0414(8) -0.0028(8) 0.0155(6) 0.044(1) 0.0059(8) 0.0359(7)
O3 0.0212(5) -0.0034(7) 0.0071(4) 0.0417(9) -0.0022(7) 0.0202(5)
O4 0.0474(9) 0.0073(9) 0.0086(6) 0.055(1) 0.0025(7) 0.0206(6)
O5 0.0311(7) 0.0095(7) 0.0127(6) 0.046(1) -0.0045(8) 0.0370(7)
O6 0.0246(7) -0.0032(7) -0.0014(6) 0.0373(9) -0.0028(8) 0.0370(8)
O7 0.0235(7) 0.0045(8) 0.0042(7) 0.044(1) 0.0014(9) 0.050(1)
O8 0.0383(8) -0.0024(8) 0.0147(6) 0.050(1) 0.0073(8) 0.0337(7)
O9 0.0233(6) -0.0019(7) 0.0041(5) 0.041(1) 0.0005(7) 0.0233(6)
O10 0.0378(8) -0.0133(9) 0.0096(6) 0.074(1) -0.0231(8) 0.0301(7)
O11 0.082(1) 0.007(1) 0.0384(8) 0.032(1) 0.0115(8) 0.059(1)
O12 0.0222(6) -0.0008(7) 0.0033(6) 0.0327(9) -0.0082(7) 0.0408(8)
C1 0.0337(9) -0.0002(9) 0.0088(7) 0.027(1) 0.0041(8) 0.0245(8)
N1 0.0334(9) -0.005(1) 0.0058(8) 0.057(1) 0.003(1) 0.0329(9)
N2 0.0404(9) .000(1) 0.0171(7) 0.061(2) .000(1) 0.0337(9)
N3 0.049(1) 0.001(1) 0.0123(8) 0.051(1) 0.0062(9) 0.0269(8)
C2 0.030(1) 0.002(1) 0.0076(8) 0.036(1) -0.002(1) 0.034(1)
N4 0.045(1) -0.001(1) -0.004(1) 0.034(1) .000(1) 0.049(1)
N5 0.041(1) -0.001(1) -0.001(1) 0.032(1) 0.001(1) 0.053(1)
N6 0.039(1) -0.007(1) .000(1) 0.034(1) 0.008(1) 0.052(1)
C3 0.043(1) -0.004(1) 0.0146(8) 0.036(1) -0.0013(9) 0.0275(9)
N7 0.047(1) 0.005(1) 0.0109(8) 0.074(2) -0.004(1) 0.0250(9)
N8 0.044(1) 0.006(1) -0.0186(8) 0.059(2) 0.009(1) 0.044(1)
N9 0.062(1) -0.003(1) 0.0227(8) 0.085(2) 0.004 0.0281(8)
C4 0.049(1) -0.004(1) 0.0256(9) 0.037(1) -0.012(1) 0.051(1)
N10 0.050(1) -0.007(1) 0.0208(9) 0.057(2) -0.003(1) 0.053(1)
N11 0.044(1) -0.007(1) 0.0219(8) 0.069(2) 0.001(1) 0.049(1)
N12 0.070(1) -0.008(1) 0.0473(9) 0.064(2) -0.006(1) 0.073(1)
O13 0.086(1) -0.021(1) 0.0455(7) 0.061(1) -0.006(1) 0.059(1)

loop_
_atom_site_label
_atom_site_type_symbol
_atom_site_symmetry_multiplicity
_atom_site_Wyckoff_symbol
_atom_site_fract_x
_atom_site_fract_y
_atom_site_fract_z
_atom_site_occupancy
_atom_site_attached_hydrogens
_atom_site_calc_flag
P1 P5+ 4 e 0.48226(5) 0.08148(3) 0.71678(6) 1. 0 d
P2 P5+ 4 e 0.30231(5) 0.08432(3) 0.42402(6) 1. 0 d
P3 P5+ 4 e 0.83663(5) 0.03412(3) 0.63439(7) 1. 0 d
P4 P5+ 4 e 0.71597(5) 0.11638(3) 0.78504(7) 1. 0 d
O1 O2- 4 e 0.4728(2) 0.14777(9) 0.7762(2) 1. 0 d
O2 O2- 4 e 0.4375(2) 0.0241(1) 0.7727(2) 1. 0 d
O3 O2- 4 e 0.4316(1) 0.08478(9) 0.5323(2) 1. 0 d
O4 O2- 4 e 0.2975(2) 0.0972(1) 0.2667(2) 1. 0 d
O5 O2- 4 e 0.2353(1) 0.1277(1) 0.4876(2) 1. 0 d
O6 O2- 4 e 0.2727(1) 0.00952(9) 0.4438(2) 1. 0 d
O7 O2- 4 e 0.9379(1) -0.0073(1) 0.7030(2) 1. 0 d
O8 O2- 4 e 0.8361(2) 0.0851(1) 0.5215(2) 1. 0 d
O9 O2- 4 e 0.8121(1) 0.06676(9) 0.7760(2) 1. 0 d
O10 O2- 4 e 0.7460(2) 0.1343(1) 0.9474(2) 1. 0 d
O11 O2- 4 e 0.6960(2) 0.1688(1) 0.6698(2) 1. 0 d
O12 O2- 4 e 0.6111(1) 0.06719(9) 0.7360(2) 1. 0 d
C1 C4+ 4 e 0.7791(2) 0.9724(1) 0.0944(2) 1. 0 d
N1 N3- 4 e 0.3263(2) 0.0375(1) -0.0062(3) 1. 0 d
N2 N3- 4 e 0.1369(2) 0.0374(1) 0.9581(2) 1. 0 d
N3 N3- 4 e 0.3036(2) 0.5083(1) 0.7378(2) 1. 0 d
C2 C4+ 4 e 0.5112(2) 0.6939(1) 0.3184(3) 1. 0 d
N4 N3- 4 e 0.5880(2) 0.7351(1) 0.4071(3) 1. 0 d
N5 N3- 4 e 0.9722(2) 0.1304(1) 0.1634(3) 1. 0 d
N6 N3- 4 e 0.9183(2) 0.7824(1) 0.7152(3) 1. 0 d
C3 C4+ 4 e 0.5852(2) 0.1503(1) 0.2199(3) 1. 0 d
N7 N3- 4 e 0.4970(2) 0.8352(2) 0.9095(2) 1. 0 d
N8 N3- 4 e 0.6878(2) 0.1368(1) 0.2236(3) 1. 0 d
N9 N3- 4 e 0.5627(2) 0.1530(2) 0.3490(3) 1. 0 d
C4 C4+ 4 e 0.5899(2) 0.3308(2) 0.2130(3) 1. 0 d
N10 N3- 4 e 0.8010(2) 0.8166(1) 0.2272(3) 1. 0 d
N11 N3- 4 e 0.9506(2) 0.8606(2) 0.4175(3) 1. 0 d
N12 N3- 4 e 0.4785(2) 0.6859(2) 0.7110(3) 1. 0 d
O13 O2- 4 e 0.7756(2) 0.2854(1) 0.5978(2) 1. 0 d
H1 H1+ 4 e 0.340(3) 0.046(2) 0.091(4) 1. 0 d
H2 H1+ 4 e 0.122(3) 0.530(2) 0.544(4) 1. 0 d
H3 H1+ 4 e 0.070(3) 0.020(2) 0.900(4) 1. 0 d
H4 H1+ 4 e 0.349(3) 0.545(2) 0.454(4) 1. 0 d
H5 H1+ 4 e 0.245(3) 0.502(2) 0.772(4) 1. 0 d
H6 H1+ 4 e 0.373(3) 0.502(2) 0.797(4) 1. 0 d
H7 H1+ 4 e 0.158(3) 0.781(2) 0.968(4) 1. 0 d
H8 H1+ 4 e 0.914(3) 0.275(2) 0.112(4) 1. 0 d
H9 H1+ 4 e 0.413(3) 0.381(2) 0.592(4) 1. 0 d
H10 H1+ 4 e 0.021(3) 0.103(2) 0.219(4) 1. 0 d
H11 H1+ 4 e 0.089(3) 0.259(2) 0.288(3) 1. 0 d
H12 H1+ 4 e 0.875(3) 0.817(2) 0.666(4) 1. 0 d
H13 H1+ 4 e 0.492(3) 0.847(2) -0.005(4) 1. 0 d
H14 H1+ 4 e 0.566(3) 0.821(2) 0.910(4) 1. 0 d
H15 H1+ 4 e 0.306(3) 0.865(2) 0.866(4) 1. 0 d
H16 H1+ 4 e 0.262(3) 0.870(2) 0.688(4) 1. 0 d
H17 H1+ 4 e 0.886(3) 0.645(2) 0.071(4) 1. 0 d
H18 H1+ 4 e 0.515(4) 0.864(2) 0.672(5) 1. 0 d
H19 H1+ 4 e 0.769(3) 0.803(2) 0.138(4) 1. 0 d
H20 H1+ 4 e 0.751(3) 0.834(2) 0.266(4) 1. 0 d
H21 H1+ 4 e 0.020(3) 0.876(2) 0.451(4) 1. 0 d
H22 H1+ 4 e 0.596(3) 0.378(2) 0.040(4) 1. 0 d
H23 H1+ 4 e 0.449(3) 0.712(2) 0.641(4) 1. 0 d
H24 H1+ 4 e 0.951(3) 0.187(2) 0.742(4) 1. 0 d
H25 H1+ 4 e 0.753(3) 0.750(2) 0.872(4) 1. 0 d
H26 H1+ 4 e 0.266(3) 0.182(2) 0.155(5) 1. 0 d

loop_
_atom_type_symbol
_atom_type_oxidation_number
P5+ 5.000
O2- -2.000
C4+ 4.000
N3- -3.000
H1+ 1.000
